data_7022881
loop_
_publ_author_name
'Johnson, Magnus T.'
'D\<zoli\'c, Zoran'
'Cetina, Mario'
'Lahtinen, Manu'
'Ahlquist, M\%arten S G'
'Rissanen, Kari'
'\"Ohrstr\"om, Lars'
'Wendt, Ola F.'

_publ_section_title
;
 Preparation of potentially porous, chiral organometallic materials
 through spontaneous resolution of pincer palladium conformers.
;
_journal_issue 23
_journal_name_full 'Dalton transactions (Cambridge, England : 2003)'
_journal_page_first 8484
_journal_page_last 8491
_journal_paper_doi 10.1039/c3dt50190f
_journal_volume 42
_journal_year 2013
_chemical_compound_source 'synthesis as described'
_chemical_formula_moiety 'C24 H43 Br P2 Pd'
_chemical_formula_sum 'C24 H43 Br P2 Pd'
_chemical_formula_weight 579.83
_chemical_melting_point xxx:xxx
_chemical_name_systematic ?
_space_group_IT_number 4
_symmetry_cell_setting monoclinic
_symmetry_Int_Tables_number 4
_symmetry_space_group_name_Hall 'P 2yb'
_symmetry_space_group_name_H-M 'P 1 21 1'
_atom_sites_solution_hydrogens geom
_atom_sites_solution_primary direct
_atom_sites_solution_secondary difmap
_audit_creation_date 2010-09-24T21:12:36-00:00
_audit_creation_method 'WinGX routine CIF_UPDATE'
_cell_angle_alpha 90
_cell_angle_beta 111.9040(10)
_cell_angle_gamma 90
_cell_formula_units_Z 4
_cell_length_a 15.1219(3)
_cell_length_b 11.6115(4)
_cell_length_c 16.1272(3)
_cell_measurement_reflns_used 6698
_cell_measurement_temperature 123.0(1)
_cell_measurement_theta_max 28.283
_cell_measurement_theta_min 0.407
_cell_volume 2627.32(12)
_computing_cell_refinement 'HKL Scalepack (Otwinowski & Minor 1997)'
_computing_data_collection 'Collect (Hooft, 1998)'
_computing_data_reduction 'HKL Denzo and Scalepack (Otwinowski & Minor 1997)'
_computing_molecular_graphics 'MERCURY (Macrae et al., 2006)'
_computing_publication_material 'WinGX publication routines (Farrugia, 1999)'
_computing_structure_refinement 'SHELXL-97 (Sheldrick, 2008)'
_computing_structure_solution 'SHELXS-97(Sheldrick, 2008)'
_diffrn_ambient_temperature 123.0(1)
_diffrn_detector 'CCD plate'
_diffrn_detector_area_resol_mean 9
_diffrn_measured_fraction_theta_full 0.998
_diffrn_measured_fraction_theta_max 0.998
_diffrn_measurement_device '95mm CCD camera on \k-goniostat'
_diffrn_measurement_device_type 'Bruker-Nonius Kappa Apex II Diffractometer'
_diffrn_measurement_method 'CCD rotation images, thick slices'
_diffrn_orient_matrix_type 'by Bruker AXS Collect from scalepack cell'
_diffrn_radiation_monochromator 'horizonally mounted graphite crystal'
_diffrn_radiation_probe x-ray
_diffrn_radiation_type MoK\a
_diffrn_radiation_wavelength 0.71073
_diffrn_reflns_av_R_equivalents 0.0451
_diffrn_reflns_av_unetI/netI 0.0575
_diffrn_reflns_limit_h_max 17
_diffrn_reflns_limit_h_min -17
_diffrn_reflns_limit_k_max 13
_diffrn_reflns_limit_k_min -13
_diffrn_reflns_limit_l_max 19
_diffrn_reflns_limit_l_min -19
_diffrn_reflns_number 27122
_diffrn_reflns_theta_full 25
_diffrn_reflns_theta_max 25
_diffrn_reflns_theta_min 2.36
_diffrn_source 'Enraf Nonius FR590'
_exptl_absorpt_coefficient_mu 2.357
_exptl_absorpt_correction_T_max 0.7457
_exptl_absorpt_correction_T_min 0.6715
_exptl_absorpt_correction_type multi-scan
_exptl_absorpt_process_details
;
Sheldrick, G. M. SADABS 2008/2; University of G\"ottingen: G\"ottingen,
Germany, 2008.
;
_exptl_crystal_colour colorless
_exptl_crystal_density_diffrn 1.466
_exptl_crystal_density_method 'not measured'
_exptl_crystal_description block
_exptl_crystal_F_000 1192
_exptl_crystal_size_max 0.18
_exptl_crystal_size_mid 0.16
_exptl_crystal_size_min 0.16
_refine_diff_density_max 0.433
_refine_diff_density_min -0.387
_refine_diff_density_rms 0.083
_refine_ls_abs_structure_details 'Flack H D (1983), Acta Cryst. A39, 876-881'
_refine_ls_abs_structure_Flack 0.233(6)
_refine_ls_extinction_method none
_refine_ls_goodness_of_fit_ref 1.066
_refine_ls_hydrogen_treatment constr
_refine_ls_matrix_type full
_refine_ls_number_parameters 530
_refine_ls_number_reflns 9016
_refine_ls_number_restraints 1
_refine_ls_restrained_S_all 1.066
_refine_ls_R_factor_all 0.0390
_refine_ls_R_factor_gt 0.0323
_refine_ls_shift/su_max 0.001
_refine_ls_shift/su_mean 0
_refine_ls_structure_factor_coef Fsqd
_refine_ls_weighting_details 'calc w=1/[\s^2^(Fo^2^)+(0.0000P)^2^+1.5541P] where P=(Fo^2^+2Fc^2^)/3'
_refine_ls_weighting_scheme calc
_refine_ls_wR_factor_gt 0.0617
_refine_ls_wR_factor_ref 0.0638
_reflns_number_gt 8242
_reflns_number_total 9016
_reflns_threshold_expression >2\s(I)
_cod_data_source_file c3dt50190f.txt
_cod_data_source_block 5m
_cod_depositor_comments
;
The following automatic conversions were performed:

'_diffrn_radiation_probe' value 'X-ray' changed to 'x-ray' according
to /home/saulius/struct/CIF-dictionaries/cif_core.dic dictionary
named 'cif_core.dic' version 2.4.2 from 2011-04-26.

Automatic conversion script
Id: cif_fix_values 1891 2012-01-12 08:04:46Z andrius 
;
_cod_database_code 7022881

loop_
_symmetry_equiv_pos_as_xyz
'x, y, z'
'-x, y+1/2, -z'

loop_
_atom_site_label
_atom_site_type_symbol
_atom_site_fract_x
_atom_site_fract_y
_atom_site_fract_z
_atom_site_U_iso_or_equiv
_atom_site_adp_type
_atom_site_occupancy
_atom_site_symmetry_multiplicity
_atom_site_calc_flag
_atom_site_refinement_flags
Pd1A Pd 0.97998(2) 0.28307(3) 0.22517(2) 0.01635(9) Uani 1 1 d .
Br1A Br 1.13320(3) 0.35069(5) 0.34442(3) 0.03186(14) Uani 1 1 d .
P1A P 0.94554(8) 0.44642(11) 0.13646(7) 0.0168(3) Uani 1 1 d .
P2A P 0.97011(8) 0.11312(12) 0.29620(8) 0.0201(3) Uani 1 1 d .
C1A C 0.8642(3) 0.2206(4) 0.1252(3) 0.0160(10) Uani 1 1 d .
C2A C 0.8267(3) 0.2758(4) 0.0415(3) 0.0158(10) Uani 1 1 d .
C3A C 0.7525(3) 0.2273(4) -0.0299(3) 0.0198(11) Uani 1 1 d .
H3A H 0.7282 0.266 -0.0858 0.024 Uiso 1 1 calc R
C4A C 0.7142(3) 0.1231(5) -0.0194(3) 0.0265(12) Uani 1 1 d .
H4A H 0.6646 0.0893 -0.0686 0.032 Uiso 1 1 calc R
C5A C 0.7478(3) 0.0675(4) 0.0624(3) 0.0245(12) Uani 1 1 d .
H5A H 0.7211 -0.0043 0.0692 0.029 Uiso 1 1 calc R
C6A C 0.8210(3) 0.1166(4) 0.1351(3) 0.0193(11) Uani 1 1 d .
C7A C 0.8671(3) 0.3912(4) 0.0276(3) 0.0216(11) Uani 1 1 d .
H7A1 H 0.8146 0.4463 -0.0011 0.026 Uiso 1 1 calc R
H7A2 H 0.9034 0.3813 -0.0119 0.026 Uiso 1 1 calc R
C8A C 0.8501(3) 0.0633(5) 0.2261(3) 0.0251(12) Uani 1 1 d .
H8A1 H 0.8498 -0.0216 0.2209 0.03 Uiso 1 1 calc R
H8A2 H 0.8042 0.0853 0.254 0.03 Uiso 1 1 calc R
C9A C 1.0416(3) 0.5246(5) 0.1100(3) 0.0241(12) Uani 1 1 d .
C10A C 1.1010(3) 0.4272(5) 0.0921(3) 0.0310(13) Uani 1 1 d .
H10A H 1.1534 0.4604 0.0781 0.047 Uiso 1 1 calc R
H10B H 1.0604 0.3807 0.0415 0.047 Uiso 1 1 calc R
H10C H 1.1271 0.3784 0.1453 0.047 Uiso 1 1 calc R
C11A C 1.1054(3) 0.5962(5) 0.1890(3) 0.0316(13) Uani 1 1 d .
H11A H 1.1573 0.6301 0.1746 0.047 Uiso 1 1 calc R
H11B H 1.1322 0.5467 0.2418 0.047 Uiso 1 1 calc R
H11C H 1.0677 0.6577 0.2015 0.047 Uiso 1 1 calc R
C12A C 1.0014(4) 0.6007(5) 0.0269(3) 0.0333(13) Uani 1 1 d .
H12A H 0.9751 0.6713 0.0418 0.05 Uiso 1 1 calc R
H12B H 0.951 0.559 -0.0202 0.05 Uiso 1 1 calc R
H12C H 1.0525 0.6205 0.0058 0.05 Uiso 1 1 calc R
C13A C 0.8699(3) 0.5481(5) 0.1724(3) 0.0227(10) Uani 1 1 d .
C14A C 0.7766(3) 0.4850(5) 0.1606(3) 0.0269(12) Uani 1 1 d .
H14A H 0.7382 0.5328 0.1845 0.04 Uiso 1 1 calc R
H14B H 0.7913 0.4117 0.193 0.04 Uiso 1 1 calc R
H14C H 0.7409 0.4703 0.097 0.04 Uiso 1 1 calc R
C15A C 0.9219(3) 0.5746(4) 0.2728(3) 0.0244(12) Uani 1 1 d .
H15A H 0.9832 0.6117 0.2824 0.037 Uiso 1 1 calc R
H15B H 0.9329 0.5027 0.307 0.037 Uiso 1 1 calc R
H15C H 0.8826 0.6263 0.2928 0.037 Uiso 1 1 calc R
C16A C 0.8472(4) 0.6587(5) 0.1192(3) 0.0305(13) Uani 1 1 d .
H16A H 0.8201 0.6407 0.0552 0.046 Uiso 1 1 calc R
H16B H 0.9057 0.7038 0.1325 0.046 Uiso 1 1 calc R
H16C H 0.801 0.7034 0.1353 0.046 Uiso 1 1 calc R
C17A C 1.0513(3) -0.0060(5) 0.2903(3) 0.0284(13) Uani 1 1 d .
C18A C 1.0349(4) -0.1200(5) 0.3293(3) 0.0363(14) Uani 1 1 d .
H18A H 1.0738 -0.1802 0.317 0.055 Uiso 1 1 calc R
H18B H 0.9674 -0.1411 0.3018 0.055 Uiso 1 1 calc R
H18C H 1.0529 -0.112 0.394 0.055 Uiso 1 1 calc R
C19A C 1.1561(3) 0.0284(5) 0.3351(4) 0.0408(15) Uani 1 1 d .
H19A H 1.174 0.0296 0.4001 0.061 Uiso 1 1 calc R
H19B H 1.1655 0.1052 0.3145 0.061 Uiso 1 1 calc R
H19C H 1.1959 -0.0274 0.3195 0.061 Uiso 1 1 calc R
C20A C 1.0298(4) -0.0227(6) 0.1897(4) 0.0475(16) Uani 1 1 d .
H20A H 1.0746 -0.0787 0.182 0.071 Uiso 1 1 calc R
H20B H 1.0367 0.0511 0.1633 0.071 Uiso 1 1 calc R
H20C H 0.9645 -0.0511 0.1601 0.071 Uiso 1 1 calc R
C21A C 0.9656(3) 0.1265(5) 0.4107(3) 0.0283(13) Uani 1 1 d .
C22A C 0.9091(4) 0.0301(6) 0.4333(3) 0.0415(15) Uani 1 1 d .
H22A H 0.9387 -0.0444 0.431 0.062 Uiso 1 1 calc R
H22B H 0.8433 0.0305 0.3898 0.062 Uiso 1 1 calc R
H22C H 0.9092 0.0423 0.4934 0.062 Uiso 1 1 calc R
C23A C 1.0652(4) 0.1348(6) 0.4824(3) 0.0469(17) Uani 1 1 d .
H23A H 1.0607 0.1556 0.5396 0.07 Uiso 1 1 calc R
H23B H 1.1017 0.1938 0.4655 0.07 Uiso 1 1 calc R
H23C H 1.0974 0.0602 0.4883 0.07 Uiso 1 1 calc R
C24A C 0.9143(4) 0.2416(5) 0.4091(4) 0.0434(15) Uani 1 1 d .
H24A H 0.9028 0.2502 0.4647 0.065 Uiso 1 1 calc R
H24B H 0.8532 0.2424 0.3582 0.065 Uiso 1 1 calc R
H24C H 0.9541 0.3053 0.4033 0.065 Uiso 1 1 calc R
Pd1B Pd 0.52682(2) 0.04677(3) 0.25498(2) 0.01508(8) Uani 1 1 d .
Br1B Br 0.41621(3) -0.03691(4) 0.10874(3) 0.02498(12) Uani 1 1 d .
P1B P 0.49129(8) 0.23605(11) 0.21341(7) 0.0165(3) Uani 1 1 d .
P2B P 0.56778(8) -0.12398(11) 0.33402(7) 0.0171(3) Uani 1 1 d .
C1B C 0.6197(3) 0.1181(4) 0.3695(3) 0.0167(11) Uani 1 1 d .
C2B C 0.6366(3) 0.2369(4) 0.3764(3) 0.0186(10) Uani 1 1 d .
C3B C 0.6956(3) 0.2864(5) 0.4576(3) 0.0235(11) Uani 1 1 d .
H3B H 0.7063 0.3672 0.4616 0.028 Uiso 1 1 calc R
C4B C 0.7377(3) 0.2179(5) 0.5311(3) 0.0250(12) Uani 1 1 d .
H4B H 0.7764 0.252 0.5863 0.03 Uiso 1 1 calc R
C5B C 0.7246(3) 0.1008(5) 0.5258(3) 0.0261(12) Uani 1 1 d .
H5B H 0.7544 0.0547 0.5775 0.031 Uiso 1 1 calc R
C6B C 0.6678(3) 0.0483(5) 0.4453(3) 0.0191(10) Uani 1 1 d .
C7B C 0.5928(3) 0.3119(4) 0.2953(3) 0.0234(12) Uani 1 1 d .
H7B1 H 0.6406 0.3297 0.2689 0.028 Uiso 1 1 calc R
H7B2 H 0.571 0.3853 0.3126 0.028 Uiso 1 1 calc R
C8B C 0.6648(3) -0.0791(4) 0.4371(3) 0.0262(12) Uani 1 1 d .
H8B1 H 0.655 -0.1133 0.4893 0.031 Uiso 1 1 calc R
H8B2 H 0.7263 -0.1075 0.4367 0.031 Uiso 1 1 calc R
C9B C 0.3846(3) 0.2841(5) 0.2383(3) 0.0203(10) Uani 1 1 d .
C10B C 0.4089(3) 0.2655(5) 0.3383(3) 0.0279(12) Uani 1 1 d .
H10D H 0.4607 0.3176 0.3725 0.042 Uiso 1 1 calc R
H10E H 0.429 0.1856 0.3539 0.042 Uiso 1 1 calc R
H10F H 0.3526 0.2815 0.3527 0.042 Uiso 1 1 calc R
C11B C 0.2995(3) 0.2067(5) 0.1880(3) 0.0262(12) Uani 1 1 d .
H11D H 0.2472 0.2228 0.2083 0.039 Uiso 1 1 calc R
H11E H 0.3184 0.1258 0.1997 0.039 Uiso 1 1 calc R
H11F H 0.2784 0.2219 0.1237 0.039 Uiso 1 1 calc R
C12B C 0.3591(3) 0.4094(4) 0.2166(3) 0.0265(12) Uani 1 1 d .
H12D H 0.3341 0.4202 0.1517 0.04 Uiso 1 1 calc R
H12E H 0.4162 0.457 0.244 0.04 Uiso 1 1 calc R
H12F H 0.3107 0.4323 0.2402 0.04 Uiso 1 1 calc R
C13B C 0.4891(3) 0.2895(4) 0.1033(3) 0.0196(10) Uani 1 1 d .
C14B C 0.5670(3) 0.2212(5) 0.0850(3) 0.0309(13) Uani 1 1 d .
H14D H 0.5702 0.2463 0.0282 0.046 Uiso 1 1 calc R
H14E H 0.5519 0.1388 0.0818 0.046 Uiso 1 1 calc R
H14F H 0.6286 0.2348 0.1335 0.046 Uiso 1 1 calc R
C15B C 0.3932(3) 0.2635(5) 0.0269(3) 0.0284(12) Uani 1 1 d .
H15D H 0.3986 0.2792 -0.0307 0.043 Uiso 1 1 calc R
H15E H 0.3433 0.3124 0.0334 0.043 Uiso 1 1 calc R
H15F H 0.3765 0.1823 0.0296 0.043 Uiso 1 1 calc R
C16B C 0.5116(3) 0.4186(4) 0.1036(3) 0.0249(12) Uani 1 1 d .
H16D H 0.5726 0.4349 0.152 0.037 Uiso 1 1 calc R
H16E H 0.461 0.4633 0.1128 0.037 Uiso 1 1 calc R
H16F H 0.5154 0.4399 0.0463 0.037 Uiso 1 1 calc R
C17B C 0.4715(3) -0.1790(4) 0.3706(3) 0.0235(12) Uani 1 1 d .
C18B C 0.4992(4) -0.2886(4) 0.4270(3) 0.0271(12) Uani 1 1 d .
H18D H 0.4529 -0.3031 0.455 0.041 Uiso 1 1 calc R
H18E H 0.5628 -0.279 0.4734 0.041 Uiso 1 1 calc R
H18F H 0.4997 -0.3538 0.3886 0.041 Uiso 1 1 calc R
C19B C 0.3791(3) -0.1991(6) 0.2903(3) 0.0403(16) Uani 1 1 d .
H19D H 0.3893 -0.2595 0.2523 0.06 Uiso 1 1 calc R
H19E H 0.3601 -0.1277 0.2559 0.06 Uiso 1 1 calc R
H19F H 0.3288 -0.2232 0.3111 0.06 Uiso 1 1 calc R
C20B C 0.4539(4) -0.0806(5) 0.4265(3) 0.0367(14) Uani 1 1 d .
H20D H 0.438 -0.01 0.3906 0.055 Uiso 1 1 calc R
H20E H 0.5115 -0.0679 0.4797 0.055 Uiso 1 1 calc R
H20F H 0.4009 -0.1013 0.4447 0.055 Uiso 1 1 calc R
C21B C 0.6225(3) -0.2394(4) 0.2883(3) 0.0243(12) Uani 1 1 d .
C22B C 0.6832(3) -0.3280(5) 0.3580(3) 0.0314(13) Uani 1 1 d .
H22D H 0.7144 -0.3804 0.3299 0.047 Uiso 1 1 calc R
H22E H 0.6419 -0.3722 0.3808 0.047 Uiso 1 1 calc R
H22F H 0.7316 -0.2874 0.4075 0.047 Uiso 1 1 calc R
C23B C 0.5456(4) -0.3045(5) 0.2118(3) 0.0366(14) Uani 1 1 d .
H23D H 0.5053 -0.2491 0.1682 0.055 Uiso 1 1 calc R
H23E H 0.5063 -0.35 0.2361 0.055 Uiso 1 1 calc R
H23F H 0.5764 -0.3559 0.1824 0.055 Uiso 1 1 calc R
C24B C 0.6858(4) -0.1757(5) 0.2488(4) 0.0375(14) Uani 1 1 d .
H24D H 0.7185 -0.2315 0.2246 0.056 Uiso 1 1 calc R
H24E H 0.7331 -0.1299 0.2956 0.056 Uiso 1 1 calc R
H24F H 0.6465 -0.1246 0.2009 0.056 Uiso 1 1 calc R

loop_
_atom_site_aniso_label
_atom_site_aniso_U_11
_atom_site_aniso_U_22
_atom_site_aniso_U_33
_atom_site_aniso_U_23
_atom_site_aniso_U_13
_atom_site_aniso_U_12
Pd1A 0.01460(17) 0.0164(2) 0.01532(16) -0.00102(15) 0.00239(14) -0.00168(16)
Br1A 0.0247(3) 0.0320(3) 0.0262(3) -0.0005(2) -0.0051(2) -0.0098(2)
P1A 0.0172(6) 0.0163(7) 0.0171(6) -0.0014(5) 0.0067(5) -0.0007(5)
P2A 0.0211(6) 0.0217(8) 0.0167(6) 0.0028(5) 0.0062(5) -0.0006(6)
C1A 0.012(2) 0.015(3) 0.023(2) -0.006(2) 0.0087(19) 0.002(2)
C2A 0.014(2) 0.015(3) 0.017(2) -0.008(2) 0.0036(18) 0.004(2)
C3A 0.017(2) 0.021(3) 0.020(2) -0.003(2) 0.004(2) 0.005(2)
C4A 0.022(2) 0.023(3) 0.029(3) -0.011(2) 0.002(2) 0.001(2)
C5A 0.022(2) 0.013(3) 0.037(3) -0.005(2) 0.009(2) -0.002(2)
C6A 0.016(2) 0.017(3) 0.023(2) -0.003(2) 0.005(2) 0.003(2)
C7A 0.021(2) 0.023(3) 0.017(2) 0.001(2) 0.003(2) 0.005(2)
C8A 0.024(2) 0.020(3) 0.030(3) 0.001(2) 0.009(2) -0.010(2)
C9A 0.024(2) 0.026(3) 0.027(2) 0.003(2) 0.014(2) 0.000(2)
C10A 0.022(2) 0.036(4) 0.044(3) 0.002(3) 0.023(2) 0.003(2)
C11A 0.033(3) 0.031(3) 0.030(3) -0.002(2) 0.010(2) -0.016(2)
C12A 0.037(3) 0.032(3) 0.037(3) 0.000(3) 0.022(3) -0.009(3)
C13A 0.025(2) 0.023(3) 0.023(2) -0.003(2) 0.012(2) 0.002(2)
C14A 0.019(2) 0.031(3) 0.032(3) -0.007(2) 0.011(2) 0.002(2)
C15A 0.035(3) 0.017(3) 0.021(2) -0.003(2) 0.010(2) 0.001(2)
C16A 0.032(3) 0.022(3) 0.039(3) 0.003(2) 0.015(2) 0.008(2)
C17A 0.030(3) 0.030(3) 0.030(3) 0.006(2) 0.017(2) 0.009(2)
C18A 0.041(3) 0.020(3) 0.045(3) 0.012(3) 0.012(3) 0.004(3)
C19A 0.028(3) 0.028(4) 0.066(4) 0.011(3) 0.017(3) 0.010(3)
C20A 0.067(4) 0.040(4) 0.043(3) 0.001(3) 0.029(3) 0.021(3)
C21A 0.029(3) 0.039(4) 0.021(3) 0.001(2) 0.014(2) 0.000(3)
C22A 0.048(3) 0.055(4) 0.028(3) 0.006(3) 0.023(3) -0.008(3)
C23A 0.044(3) 0.080(5) 0.018(3) 0.003(3) 0.013(3) -0.010(3)
C24A 0.051(4) 0.050(4) 0.039(3) -0.008(3) 0.029(3) 0.000(3)
Pd1B 0.01680(17) 0.0140(2) 0.01307(16) -0.00159(15) 0.00393(14) -0.00048(15)
Br1B 0.0332(3) 0.0220(3) 0.0145(2) -0.0028(2) 0.0029(2) -0.0068(2)
P1B 0.0178(6) 0.0142(7) 0.0167(6) -0.0010(5) 0.0056(5) -0.0001(5)
P2B 0.0198(6) 0.0160(7) 0.0148(6) 0.0004(5) 0.0058(5) 0.0008(5)
C1B 0.015(2) 0.016(3) 0.020(2) -0.005(2) 0.008(2) 0.006(2)
C2B 0.019(2) 0.018(3) 0.021(2) -0.003(2) 0.009(2) 0.002(2)
C3B 0.020(2) 0.022(3) 0.029(2) -0.006(2) 0.010(2) -0.001(2)
C4B 0.015(2) 0.030(3) 0.025(2) -0.017(2) 0.001(2) -0.003(2)
C5B 0.015(2) 0.035(3) 0.022(3) 0.000(2) 0.000(2) 0.013(2)
C6B 0.015(2) 0.025(3) 0.018(2) -0.005(2) 0.0069(19) -0.001(2)
C7B 0.022(2) 0.023(3) 0.026(2) -0.007(2) 0.010(2) -0.002(2)
C8B 0.029(3) 0.024(3) 0.023(3) 0.000(2) 0.007(2) -0.001(2)
C9B 0.020(2) 0.025(3) 0.019(2) 0.004(2) 0.0099(19) 0.008(2)
C10B 0.033(3) 0.036(4) 0.021(2) -0.001(2) 0.016(2) 0.008(3)
C11B 0.020(2) 0.024(3) 0.037(3) -0.001(2) 0.012(2) -0.001(2)
C12B 0.025(3) 0.026(3) 0.031(3) 0.004(2) 0.013(2) 0.005(2)
C13B 0.025(2) 0.015(3) 0.021(2) 0.005(2) 0.0107(19) 0.003(2)
C14B 0.039(3) 0.022(3) 0.039(3) -0.001(3) 0.022(3) -0.001(3)
C15B 0.037(3) 0.024(3) 0.023(2) 0.004(2) 0.010(2) -0.002(2)
C16B 0.029(3) 0.023(3) 0.027(3) 0.006(2) 0.015(2) 0.003(2)
C17B 0.024(2) 0.024(3) 0.027(3) 0.007(2) 0.014(2) 0.001(2)
C18B 0.038(3) 0.019(3) 0.026(3) 0.007(2) 0.014(2) 0.000(2)
C19B 0.025(3) 0.060(5) 0.037(3) 0.016(3) 0.013(2) -0.007(3)
C20B 0.049(3) 0.033(4) 0.041(3) 0.011(3) 0.032(3) 0.008(3)
C21B 0.029(3) 0.017(3) 0.030(3) -0.001(2) 0.015(2) 0.003(2)
C22B 0.032(3) 0.022(3) 0.040(3) 0.001(3) 0.014(2) 0.010(2)
C23B 0.049(3) 0.025(3) 0.038(3) -0.007(3) 0.018(3) 0.001(3)
C24B 0.041(3) 0.033(4) 0.049(3) -0.008(3) 0.028(3) 0.004(3)

loop_
_atom_type_symbol
_atom_type_description
_atom_type_scat_dispersion_real
_atom_type_scat_dispersion_imag
_atom_type_scat_source
C C 0.0033 0.0016 'International Tables Vol C Tables 4.2.6.8 and 6.1.1.4'
H H 0 0 'International Tables Vol C Tables 4.2.6.8 and 6.1.1.4'
P P 0.1023 0.0942 'International Tables Vol C Tables 4.2.6.8 and 6.1.1.4'
Br Br -0.2901 2.4595 'International Tables Vol C Tables 4.2.6.8 and 6.1.1.4'
Pd Pd -0.9988 1.0072 'International Tables Vol C Tables 4.2.6.8 and 6.1.1.4'

loop_
_geom_angle_atom_site_label_1
_geom_angle_atom_site_label_2
_geom_angle_atom_site_label_3
_geom_angle
C1A Pd1A P2A 83.82(14)
C1A Pd1A P1A 82.69(14)
P2A Pd1A P1A 164.42(4)
C1A Pd1A Br1A 174.98(12)
P2A Pd1A Br1A 95.66(3)
P1A Pd1A Br1A 98.45(3)
C7A P1A C13A 105.4(2)
C7A P1A C9A 103.3(2)
C13A P1A C9A 112.0(2)
C7A P1A Pd1A 102.79(16)
C13A P1A Pd1A 110.29(16)
C9A P1A Pd1A 121.19(16)
C8A P2A C17A 104.6(2)
C8A P2A C21A 103.9(2)
C17A P2A C21A 112.0(2)
C8A P2A Pd1A 101.25(16)
C17A P2A Pd1A 116.07(16)
C21A P2A Pd1A 116.63(19)
C6A C1A C2A 117.4(4)
C6A C1A Pd1A 121.1(3)
C2A C1A Pd1A 121.4(3)
C3A C2A C1A 121.4(5)
C3A C2A C7A 118.6(4)
C1A C2A C7A 120.0(4)
C4A C3A C2A 120.0(4)
C4A C3A H3A 120
C2A C3A H3A 120
C3A C4A C5A 120.3(4)
C3A C4A H4A 119.8
C5A C4A H4A 119.8
C4A C5A C6A 120.2(5)
C4A C5A H5A 119.9
C6A C5A H5A 119.9
C5A C6A C1A 120.7(4)
C5A C6A C8A 120.2(4)
C1A C6A C8A 119.0(4)
C2A C7A P1A 108.7(3)
C2A C7A H7A1 110
P1A C7A H7A1 110
C2A C7A H7A2 110
P1A C7A H7A2 110
H7A1 C7A H7A2 108.3
C6A C8A P2A 109.5(3)
C6A C8A H8A1 109.8
P2A C8A H8A1 109.8
C6A C8A H8A2 109.8
P2A C8A H8A2 109.8
H8A1 C8A H8A2 108.2
C11A C9A C12A 109.7(4)
C11A C9A C10A 109.0(4)
C12A C9A C10A 109.2(4)
C11A C9A P1A 111.9(3)
C12A C9A P1A 112.8(3)
C10A C9A P1A 104.0(3)
C9A C10A H10A 109.5
C9A C10A H10B 109.5
H10A C10A H10B 109.5
C9A C10A H10C 109.5
H10A C10A H10C 109.5
H10B C10A H10C 109.5
C9A C11A H11A 109.5
C9A C11A H11B 109.5
H11A C11A H11B 109.5
C9A C11A H11C 109.5
H11A C11A H11C 109.5
H11B C11A H11C 109.5
C9A C12A H12A 109.5
C9A C12A H12B 109.5
H12A C12A H12B 109.5
C9A C12A H12C 109.5
H12A C12A H12C 109.5
H12B C12A H12C 109.5
C16A C13A C14A 109.3(4)
C16A C13A C15A 110.2(4)
C14A C13A C15A 108.0(4)
C16A C13A P1A 113.3(3)
C14A C13A P1A 107.4(4)
C15A C13A P1A 108.6(3)
C13A C14A H14A 109.5
C13A C14A H14B 109.5
H14A C14A H14B 109.5
C13A C14A H14C 109.5
H14A C14A H14C 109.5
H14B C14A H14C 109.5
C13A C15A H15A 109.5
C13A C15A H15B 109.5
H15A C15A H15B 109.5
C13A C15A H15C 109.5
H15A C15A H15C 109.5
H15B C15A H15C 109.5
C13A C16A H16A 109.5
C13A C16A H16B 109.5
H16A C16A H16B 109.5
C13A C16A H16C 109.5
H16A C16A H16C 109.5
H16B C16A H16C 109.5
C18A C17A C19A 109.4(4)
C18A C17A C20A 108.7(5)
C19A C17A C20A 107.7(4)
C18A C17A P2A 114.1(3)
C19A C17A P2A 111.5(4)
C20A C17A P2A 105.1(3)
C17A C18A H18A 109.5
C17A C18A H18B 109.5
H18A C18A H18B 109.5
C17A C18A H18C 109.5
H18A C18A H18C 109.5
H18B C18A H18C 109.5
C17A C19A H19A 109.5
C17A C19A H19B 109.5
H19A C19A H19B 109.5
C17A C19A H19C 109.5
H19A C19A H19C 109.5
H19B C19A H19C 109.5
C17A C20A H20A 109.5
C17A C20A H20B 109.5
H20A C20A H20B 109.5
C17A C20A H20C 109.5
H20A C20A H20C 109.5
H20B C20A H20C 109.5
C23A C21A C22A 110.3(4)
C23A C21A C24A 108.0(5)
C22A C21A C24A 108.4(4)
C23A C21A P2A 111.3(3)
C22A C21A P2A 113.6(4)
C24A C21A P2A 104.9(3)
C21A C22A H22A 109.5
C21A C22A H22B 109.5
H22A C22A H22B 109.5
C21A C22A H22C 109.5
H22A C22A H22C 109.5
H22B C22A H22C 109.5
C21A C23A H23A 109.5
C21A C23A H23B 109.5
H23A C23A H23B 109.5
C21A C23A H23C 109.5
H23A C23A H23C 109.5
H23B C23A H23C 109.5
C21A C24A H24A 109.5
C21A C24A H24B 109.5
H24A C24A H24B 109.5
C21A C24A H24C 109.5
H24A C24A H24C 109.5
H24B C24A H24C 109.5
C1B Pd1B P1B 83.25(14)
C1B Pd1B P2B 84.06(14)
P1B Pd1B P2B 164.62(4)
C1B Pd1B Br1B 177.12(13)
P1B Pd1B Br1B 95.40(3)
P2B Pd1B Br1B 97.64(3)
C7B P1B C13B 103.8(2)
C7B P1B C9B 104.9(2)
C13B P1B C9B 113.0(2)
C7B P1B Pd1B 101.95(16)
C13B P1B Pd1B 120.84(16)
C9B P1B Pd1B 110.21(17)
C8B P2B C21B 103.9(2)
C8B P2B C17B 105.3(2)
C21B P2B C17B 113.0(2)
C8B P2B Pd1B 102.43(17)
C21B P2B Pd1B 117.70(16)
C17B P2B Pd1B 112.68(15)
C2B C1B C6B 118.3(4)
C2B C1B Pd1B 121.2(3)
C6B C1B Pd1B 120.5(4)
C1B C2B C3B 120.8(4)
C1B C2B C7B 119.6(4)
C3B C2B C7B 119.6(4)
C4B C3B C2B 119.8(5)
C4B C3B H3B 120.1
C2B C3B H3B 120.1
C5B C4B C3B 120.8(4)
C5B C4B H4B 119.6
C3B C4B H4B 119.6
C4B C5B C6B 120.8(5)
C4B C5B H5B 119.6
C6B C5B H5B 119.6
C5B C6B C1B 119.3(5)
C5B C6B C8B 120.3(5)
C1B C6B C8B 120.2(4)
C2B C7B P1B 109.1(3)
C2B C7B H7B1 109.9
P1B C7B H7B1 109.9
C2B C7B H7B2 109.9
P1B C7B H7B2 109.9
H7B1 C7B H7B2 108.3
C6B C8B P2B 110.6(3)
C6B C8B H8B1 109.5
P2B C8B H8B1 109.5
C6B C8B H8B2 109.5
P2B C8B H8B2 109.5
H8B1 C8B H8B2 108.1
C12B C9B C11B 110.6(4)
C12B C9B C10B 108.6(4)
C11B C9B C10B 107.5(4)
C12B C9B P1B 113.5(3)
C11B C9B P1B 109.3(3)
C10B C9B P1B 107.1(3)
C9B C10B H10D 109.5
C9B C10B H10E 109.5
H10D C10B H10E 109.5
C9B C10B H10F 109.5
H10D C10B H10F 109.5
H10E C10B H10F 109.5
C9B C11B H11D 109.5
C9B C11B H11E 109.5
H11D C11B H11E 109.5
C9B C11B H11F 109.5
H11D C11B H11F 109.5
H11E C11B H11F 109.5
C9B C12B H12D 109.5
C9B C12B H12E 109.5
H12D C12B H12E 109.5
C9B C12B H12F 109.5
H12D C12B H12F 109.5
H12E C12B H12F 109.5
C14B C13B C16B 108.7(4)
C14B C13B C15B 107.9(4)
C16B C13B C15B 109.5(4)
C14B C13B P1B 105.5(3)
C16B C13B P1B 113.2(3)
C15B C13B P1B 111.8(3)
C13B C14B H14D 109.5
C13B C14B H14E 109.5
H14D C14B H14E 109.5
C13B C14B H14F 109.5
H14D C14B H14F 109.5
H14E C14B H14F 109.5
C13B C15B H15D 109.5
C13B C15B H15E 109.5
H15D C15B H15E 109.5
C13B C15B H15F 109.5
H15D C15B H15F 109.5
H15E C15B H15F 109.5
C13B C16B H16D 109.5
C13B C16B H16E 109.5
H16D C16B H16E 109.5
C13B C16B H16F 109.5
H16D C16B H16F 109.5
H16E C16B H16F 109.5
C19B C17B C18B 109.7(4)
C19B C17B C20B 107.9(4)
C18B C17B C20B 109.8(4)
C19B C17B P2B 110.9(3)
C18B C17B P2B 113.4(3)
C20B C17B P2B 104.8(3)
C17B C18B H18D 109.5
C17B C18B H18E 109.5
H18D C18B H18E 109.5
C17B C18B H18F 109.5
H18D C18B H18F 109.5
H18E C18B H18F 109.5
C17B C19B H19D 109.5
C17B C19B H19E 109.5
H19D C19B H19E 109.5
C17B C19B H19F 109.5
H19D C19B H19F 109.5
H19E C19B H19F 109.5
C17B C20B H20D 109.5
C17B C20B H20E 109.5
H20D C20B H20E 109.5
C17B C20B H20F 109.5
H20D C20B H20F 109.5
H20E C20B H20F 109.5
C24B C21B C23B 107.9(4)
C24B C21B C22B 109.4(4)
C23B C21B C22B 108.8(4)
C24B C21B P2B 104.8(3)
C23B C21B P2B 110.9(3)
C22B C21B P2B 114.8(3)
C21B C22B H22D 109.5
C21B C22B H22E 109.5
H22D C22B H22E 109.5
C21B C22B H22F 109.5
H22D C22B H22F 109.5
H22E C22B H22F 109.5
C21B C23B H23D 109.5
C21B C23B H23E 109.5
H23D C23B H23E 109.5
C21B C23B H23F 109.5
H23D C23B H23F 109.5
H23E C23B H23F 109.5
C21B C24B H24D 109.5
C21B C24B H24E 109.5
H24D C24B H24E 109.5
C21B C24B H24F 109.5
H24D C24B H24F 109.5
H24E C24B H24F 109.5

loop_
_geom_bond_atom_site_label_1
_geom_bond_atom_site_label_2
_geom_bond_distance
Pd1A C1A 2.021(4)
Pd1A P2A 2.3143(13)
Pd1A P1A 2.3152(13)
Pd1A Br1A 2.5217(5)
P1A C7A 1.829(4)
P1A C13A 1.879(5)
P1A C9A 1.891(5)
P2A C8A 1.837(4)
P2A C17A 1.875(5)
P2A C21A 1.880(5)
C1A C6A 1.410(7)
C1A C2A 1.409(6)
C2A C3A 1.391(6)
C2A C7A 1.523(7)
C3A C4A 1.378(7)
C3A H3A 0.95
C4A C5A 1.385(7)
C4A H4A 0.95
C5A C6A 1.399(6)
C5A H5A 0.95
C6A C8A 1.499(6)
C7A H7A1 0.99
C7A H7A2 0.99
C8A H8A1 0.99
C8A H8A2 0.99
C9A C11A 1.527(7)
C9A C12A 1.529(7)
C9A C10A 1.537(7)
C10A H10A 0.98
C10A H10B 0.98
C10A H10C 0.98
C11A H11A 0.98
C11A H11B 0.98
C11A H11C 0.98
C12A H12A 0.98
C12A H12B 0.98
C12A H12C 0.98
C13A C16A 1.512(7)
C13A C14A 1.538(6)
C13A C15A 1.545(6)
C14A H14A 0.98
C14A H14B 0.98
C14A H14C 0.98
C15A H15A 0.98
C15A H15B 0.98
C15A H15C 0.98
C16A H16A 0.98
C16A H16B 0.98
C16A H16C 0.98
C17A C18A 1.524(7)
C17A C19A 1.528(7)
C17A C20A 1.543(7)
C18A H18A 0.98
C18A H18B 0.98
C18A H18C 0.98
C19A H19A 0.98
C19A H19B 0.98
C19A H19C 0.98
C20A H20A 0.98
C20A H20B 0.98
C20A H20C 0.98
C21A C23A 1.522(7)
C21A C22A 1.532(8)
C21A C24A 1.540(8)
C22A H22A 0.98
C22A H22B 0.98
C22A H22C 0.98
C23A H23A 0.98
C23A H23B 0.98
C23A H23C 0.98
C24A H24A 0.98
C24A H24B 0.98
C24A H24C 0.98
Pd1B C1B 2.033(4)
Pd1B P1B 2.3021(13)
Pd1B P2B 2.3131(13)
Pd1B Br1B 2.5220(5)
P1B C7B 1.834(4)
P1B C13B 1.870(4)
P1B C9B 1.887(4)
P2B C8B 1.835(5)
P2B C21B 1.866(5)
P2B C17B 1.875(5)
C1B C2B 1.399(7)
C1B C6B 1.421(7)
C2B C3B 1.403(6)
C2B C7B 1.504(6)
C3B C4B 1.370(7)
C3B H3B 0.95
C4B C5B 1.373(7)
C4B H4B 0.95
C5B C6B 1.401(6)
C5B H5B 0.95
C6B C8B 1.485(8)
C7B H7B1 0.99
C7B H7B2 0.99
C8B H8B1 0.99
C8B H8B2 0.99
C9B C12B 1.513(7)
C9B C11B 1.531(7)
C9B C10B 1.530(6)
C10B H10D 0.98
C10B H10E 0.98
C10B H10F 0.98
C11B H11D 0.98
C11B H11E 0.98
C11B H11F 0.98
C12B H12D 0.98
C12B H12E 0.98
C12B H12F 0.98
C13B C14B 1.537(7)
C13B C16B 1.537(7)
C13B C15B 1.542(6)
C14B H14D 0.98
C14B H14E 0.98
C14B H14F 0.98
C15B H15D 0.98
C15B H15E 0.98
C15B H15F 0.98
C16B H16D 0.98
C16B H16E 0.98
C16B H16F 0.98
C17B C19B 1.528(6)
C17B C18B 1.528(7)
C17B C20B 1.538(7)
C18B H18D 0.98
C18B H18E 0.98
C18B H18F 0.98
C19B H19D 0.98
C19B H19E 0.98
C19B H19F 0.98
C20B H20D 0.98
C20B H20E 0.98
C20B H20F 0.98
C21B C24B 1.525(7)
C21B C23B 1.541(7)
C21B C22B 1.547(7)
C22B H22D 0.98
C22B H22E 0.98
C22B H22F 0.98
C23B H23D 0.98
C23B H23E 0.98
C23B H23F 0.98
C24B H24D 0.98
C24B H24E 0.98
C24B H24F 0.98

loop_
_geom_torsion_atom_site_label_1
_geom_torsion_atom_site_label_2
_geom_torsion_atom_site_label_3
_geom_torsion_atom_site_label_4
_geom_torsion
C1A Pd1A P1A C7A -17.6(2)
P2A Pd1A P1A C7A -47.8(2)
Br1A Pd1A P1A C7A 157.45(16)
C1A Pd1A P1A C13A 94.3(2)
P2A Pd1A P1A C13A 64.1(2)
Br1A Pd1A P1A C13A -90.62(16)
C1A Pd1A P1A C9A -132.0(2)
P2A Pd1A P1A C9A -162.2(2)
Br1A Pd1A P1A C9A 43.10(18)
C1A Pd1A P2A C8A -14.1(2)
P1A Pd1A P2A C8A 16.0(3)
Br1A Pd1A P2A C8A 170.90(17)
C1A Pd1A P2A C17A 98.4(2)
P1A Pd1A P2A C17A 128.5(2)
Br1A Pd1A P2A C17A -76.55(17)
C1A Pd1A P2A C21A -126.1(2)
P1A Pd1A P2A C21A -96.0(2)
Br1A Pd1A P2A C21A 58.91(17)
P2A Pd1A C1A C6A 4.3(3)
P1A Pd1A C1A C6A -167.9(4)
P2A Pd1A C1A C2A -172.4(4)
P1A Pd1A C1A C2A 15.4(3)
C6A C1A C2A C3A -2.7(6)
Pd1A C1A C2A C3A 174.1(3)
C6A C1A C2A C7A 177.2(4)
Pd1A C1A C2A C7A -6.1(6)
C1A C2A C3A C4A 0.0(7)
C7A C2A C3A C4A -179.9(4)
C2A C3A C4A C5A 1.4(7)
C3A C4A C5A C6A -0.1(7)
C4A C5A C6A C1A -2.7(7)
C4A C5A C6A C8A 173.3(5)
C2A C1A C6A C5A 4.0(6)
Pd1A C1A C6A C5A -172.7(3)
C2A C1A C6A C8A -172.0(4)
Pd1A C1A C6A C8A 11.2(6)
C3A C2A C7A P1A 168.9(3)
C1A C2A C7A P1A -10.9(5)
C13A P1A C7A C2A -96.2(3)
C9A P1A C7A C2A 146.1(3)
Pd1A P1A C7A C2A 19.3(3)
C5A C6A C8A P2A 160.3(4)
C1A C6A C8A P2A -23.6(5)
C17A P2A C8A C6A -98.2(4)
C21A P2A C8A C6A 144.2(4)
Pd1A P2A C8A C6A 22.8(4)
C7A P1A C9A C11A 169.7(4)
C13A P1A C9A C11A 56.8(4)
Pd1A P1A C9A C11A -76.2(4)
C7A P1A C9A C12A 45.4(4)
C13A P1A C9A C12A -67.5(4)
Pd1A P1A C9A C12A 159.5(3)
C7A P1A C9A C10A -72.9(3)
C13A P1A C9A C10A 174.2(3)
Pd1A P1A C9A C10A 41.2(3)
C7A P1A C13A C16A -71.6(4)
C9A P1A C13A C16A 40.0(4)
Pd1A P1A C13A C16A 178.2(3)
C7A P1A C13A C14A 49.2(4)
C9A P1A C13A C14A 160.8(3)
Pd1A P1A C13A C14A -61.0(3)
C7A P1A C13A C15A 165.7(3)
C9A P1A C13A C15A -82.7(4)
Pd1A P1A C13A C15A 55.5(4)
C8A P2A C17A C18A -63.2(4)
C21A P2A C17A C18A 48.8(4)
Pd1A P2A C17A C18A -173.8(3)
C8A P2A C17A C19A 172.3(4)
C21A P2A C17A C19A -75.8(4)
Pd1A P2A C17A C19A 61.7(4)
C8A P2A C17A C20A 55.9(4)
C21A P2A C17A C20A 167.8(4)
Pd1A P2A C17A C20A -54.7(4)
C8A P2A C21A C23A 164.3(4)
C17A P2A C21A C23A 51.9(5)
Pd1A P2A C21A C23A -85.3(4)
C8A P2A C21A C22A 39.1(4)
C17A P2A C21A C22A -73.3(4)
Pd1A P2A C21A C22A 149.5(3)
C8A P2A C21A C24A -79.2(4)
C17A P2A C21A C24A 168.4(3)
Pd1A P2A C21A C24A 31.2(4)
C1B Pd1B P1B C7B 15.9(2)
P2B Pd1B P1B C7B 50.5(2)
Br1B Pd1B P1B C7B -161.56(16)
C1B Pd1B P1B C13B 130.1(2)
P2B Pd1B P1B C13B 164.7(2)
Br1B Pd1B P1B C13B -47.32(16)
C1B Pd1B P1B C9B -95.07(19)
P2B Pd1B P1B C9B -60.5(2)
Br1B Pd1B P1B C9B 87.49(15)
C1B Pd1B P2B C8B -7.0(2)
P1B Pd1B P2B C8B -41.5(3)
Br1B Pd1B P2B C8B 170.67(17)
C1B Pd1B P2B C21B -120.1(2)
P1B Pd1B P2B C21B -154.7(2)
Br1B Pd1B P2B C21B 57.52(17)
C1B Pd1B P2B C17B 105.6(2)
P1B Pd1B P2B C17B 71.1(2)
Br1B Pd1B P2B C17B -76.73(17)
P1B Pd1B C1B C2B -8.2(3)
P2B Pd1B C1B C2B -179.5(4)
P1B Pd1B C1B C6B 170.6(3)
P2B Pd1B C1B C6B -0.7(3)
C6B C1B C2B C3B -3.4(7)
Pd1B C1B C2B C3B 175.4(3)
C6B C1B C2B C7B 175.2(4)
Pd1B C1B C2B C7B -5.9(6)
C1B C2B C3B C4B 0.4(7)
C7B C2B C3B C4B -178.3(4)
C2B C3B C4B C5B 1.4(7)
C3B C4B C5B C6B 0.0(7)
C4B C5B C6B C1B -3.1(7)
C4B C5B C6B C8B 171.6(4)
C2B C1B C6B C5B 4.8(6)
Pd1B C1B C6B C5B -174.1(3)
C2B C1B C6B C8B -170.0(4)
Pd1B C1B C6B C8B 11.1(6)
C1B C2B C7B P1B 20.3(5)
C3B C2B C7B P1B -161.1(3)
C13B P1B C7B C2B -148.9(3)
C9B P1B C7B C2B 92.3(3)
Pd1B P1B C7B C2B -22.6(3)
C5B C6B C8B P2B 168.5(3)
C1B C6B C8B P2B -16.8(6)
C21B P2B C8B C6B 136.8(3)
C17B P2B C8B C6B -104.2(4)
Pd1B P2B C8B C6B 13.8(4)
C7B P1B C9B C12B 68.4(4)
C13B P1B C9B C12B -44.0(4)
Pd1B P1B C9B C12B 177.5(3)
C7B P1B C9B C11B -167.7(3)
C13B P1B C9B C11B 79.9(4)
Pd1B P1B C9B C11B -58.6(3)
C7B P1B C9B C10B -51.5(4)
C13B P1B C9B C10B -163.9(3)
Pd1B P1B C9B C10B 57.5(4)
C7B P1B C13B C14B 79.3(4)
C9B P1B C13B C14B -167.6(3)
Pd1B P1B C13B C14B -34.0(4)
C7B P1B C13B C16B -39.4(4)
C9B P1B C13B C16B 73.7(4)
Pd1B P1B C13B C16B -152.7(3)
C7B P1B C13B C15B -163.7(3)
C9B P1B C13B C15B -50.6(4)
Pd1B P1B C13B C15B 83.0(3)
C8B P2B C17B C19B 169.7(4)
C21B P2B C17B C19B -77.6(4)
Pd1B P2B C17B C19B 58.9(4)
C8B P2B C17B C18B -66.3(4)
C21B P2B C17B C18B 46.4(4)
Pd1B P2B C17B C18B -177.1(3)
C8B P2B C17B C20B 53.5(4)
C21B P2B C17B C20B 166.2(3)
Pd1B P2B C17B C20B -57.3(3)
C8B P2B C21B C24B -75.5(4)
C17B P2B C21B C24B 171.0(3)
Pd1B P2B C21B C24B 36.9(4)
C8B P2B C21B C23B 168.3(4)
C17B P2B C21B C23B 54.8(4)
Pd1B P2B C21B C23B -79.3(4)
C8B P2B C21B C22B 44.6(4)
C17B P2B C21B C22B -69.0(4)
Pd1B P2B C21B C22B 156.9(3)
